data_4320970
loop_
_publ_author_name
'Joseph L. Thorman'
'Ilia A. Guzei'
'Victor G. Young,'
'L. Keith Woo'

_publ_section_title
;
 Addition and Metathesis Reactions of Zirconium and Hafnium Imido
 Complexes
;
_journal_name_full 'Inorganic Chemistry'
_journal_page_first 2344
_journal_page_last 2351
_journal_paper_doi 10.1021/ic9910007
_journal_volume 39
_journal_year 2000
_chemical_formula_sum 'C110 H88 N8 O2 Zr2'
_chemical_formula_weight 1736.32
_chemical_name_systematic
; 
 ? 
;
_space_group_IT_number 15
_symmetry_cell_setting monoclinic
_symmetry_space_group_name_Hall '-C 2yc'
_symmetry_space_group_name_H-M 'C 1 2/c 1'
_atom_sites_solution_hydrogens geom
_atom_sites_solution_primary direct
_atom_sites_solution_secondary difmap
_audit_creation_method SHELXL-97
_cell_angle_alpha 90.00
_cell_angle_beta 117.2540(10)
_cell_angle_gamma 90.00
_cell_formula_units_Z 4
_cell_length_a 31.8540(16)
_cell_length_b 16.7937(8)
_cell_length_c 18.8770(9)
_cell_measurement_temperature 173(2)
_cell_volume 8977.1(8)
_computing_cell_refinement 'Bruker SMART'
_computing_data_collection 'Bruker SMART'
_computing_data_reduction 'Bruker SHELXTL'
_computing_molecular_graphics 'Bruker SHELXTL'
_computing_publication_material 'Bruker SHELXTL'
_computing_structure_refinement 'SHELXL-97 (Sheldrick, 1997)'
_computing_structure_solution 'SHELXS-97 (Sheldrick, 1990)'
_diffrn_ambient_temperature 173(2)
_diffrn_measured_fraction_theta_full 0.960
_diffrn_measured_fraction_theta_max 0.960
_diffrn_measurement_device_type 'CCD area detector'
_diffrn_measurement_method 'phi and omega scans'
_diffrn_radiation_monochromator graphite
_diffrn_radiation_source 'fine-focus sealed tube'
_diffrn_radiation_type MoK\a
_diffrn_radiation_wavelength 0.71073
_diffrn_reflns_av_R_equivalents 0.0000
_diffrn_reflns_av_sigmaI/netI 0.0859
_diffrn_reflns_limit_h_max 37
_diffrn_reflns_limit_h_min -42
_diffrn_reflns_limit_k_max 22
_diffrn_reflns_limit_k_min 0
_diffrn_reflns_limit_l_max 25
_diffrn_reflns_limit_l_min 0
_diffrn_reflns_number 10734
_diffrn_reflns_theta_full 28.32
_diffrn_reflns_theta_max 28.32
_diffrn_reflns_theta_min 2.48
_exptl_absorpt_coefficient_mu 0.289
_exptl_absorpt_correction_type none
_exptl_crystal_colour red
_exptl_crystal_density_diffrn 1.285
_exptl_crystal_density_method 'not measured'
_exptl_crystal_description plate
_exptl_crystal_F_000 3600
_exptl_crystal_size_max 0.21
_exptl_crystal_size_mid 0.40
_exptl_crystal_size_min 0.42
_refine_diff_density_max 0.587
_refine_diff_density_min -0.435
_refine_diff_density_rms 0.074
_refine_ls_extinction_method none
_refine_ls_goodness_of_fit_ref 1.007
_refine_ls_hydrogen_treatment mixed
_refine_ls_matrix_type full
_refine_ls_number_parameters 488
_refine_ls_number_reflns 10734
_refine_ls_number_restraints 0
_refine_ls_restrained_S_all 1.007
_refine_ls_R_factor_all 0.0848
_refine_ls_R_factor_gt 0.0461
_refine_ls_shift/su_max 0.001
_refine_ls_shift/su_mean 0.000
_refine_ls_structure_factor_coef Fsqd
_refine_ls_weighting_details 'calc w=1/[\s^2^(Fo^2^)+(0.0530P)^2^+0.0000P] where P=(Fo^2^+2Fc^2^)/3'
_refine_ls_weighting_scheme calc
_refine_ls_wR_factor_gt 0.1068
_refine_ls_wR_factor_ref 0.1133
_reflns_number_gt 6672
_reflns_number_total 10734
_reflns_threshold_expression >2sigma(I)
_cod_data_source_file ic9910007_3.cif
_cod_data_source_block woo05
_cod_database_code 4320970

loop_
_symmetry_equiv_pos_as_xyz
'x, y, z'
'-x, y, -z+1/2'
'x+1/2, y+1/2, z'
'-x+1/2, y+1/2, -z+1/2'
'-x, -y, -z'
'x, -y, z-1/2'
'-x+1/2, -y+1/2, -z'
'x+1/2, -y+1/2, z-1/2'

loop_
_atom_site_label
_atom_site_type_symbol
_atom_site_fract_x
_atom_site_fract_y
_atom_site_fract_z
_atom_site_U_iso_or_equiv
_atom_site_adp_type
_atom_site_occupancy
_atom_site_symmetry_multiplicity
_atom_site_calc_flag
_atom_site_refinement_flags
_atom_site_disorder_assembly
_atom_site_disorder_group
Zr1 Zr 0.004905(8) 0.842385(14) 0.334464(15) 0.02066(8) Uani 1 1 d . . .
O1 O 0.0000 0.91652(15) 0.2500 0.0399(7) Uani 1 2 d S . .
O2 O 0.0000 0.76757(15) 0.2500 0.0398(7) Uani 1 2 d S . .
N1 N -0.05205(7) 0.90412(12) 0.35246(13) 0.0256(5) Uani 1 1 d . . .
N2 N 0.04928(7) 0.94055(12) 0.41905(12) 0.0237(5) Uani 1 1 d . . .
N3 N 0.06889(7) 0.77587(12) 0.42106(13) 0.0248(5) Uani 1 1 d . . .
N4 N -0.03268(7) 0.73964(12) 0.36071(12) 0.0229(5) Uani 1 1 d . . .
C1 C -0.09687(9) 0.87757(16) 0.33396(17) 0.0295(6) Uani 1 1 d . . .
C2 C -0.12693(10) 0.94447(16) 0.32512(19) 0.0411(8) Uani 1 1 d . . .
H2A H -0.1595 0.9425 0.3121 0.049 Uiso 1 1 calc R . .
C3 C -0.10038(10) 1.01057(17) 0.33880(19) 0.0399(8) Uani 1 1 d . . .
H3A H -0.1109 1.0638 0.3368 0.048 Uiso 1 1 calc R . .
C4 C -0.05373(9) 0.98661(15) 0.35668(16) 0.0280(6) Uani 1 1 d . . .
C5 C -0.01544(9) 1.03861(14) 0.37759(16) 0.0248(6) Uani 1 1 d . . .
C6 C 0.03204(9) 1.01718(14) 0.40802(15) 0.0244(6) Uani 1 1 d . . .
C7 C 0.07043(9) 1.07252(15) 0.43442(17) 0.0320(7) Uani 1 1 d . . .
H7A H 0.0680 1.1289 0.4320 0.038 Uiso 1 1 calc R . .
C8 C 0.11086(10) 1.02977(15) 0.46343(17) 0.0344(7) Uani 1 1 d . . .
H8A H 0.1420 1.0506 0.4856 0.041 Uiso 1 1 calc R . .
C9 C 0.09783(9) 0.94637(15) 0.45451(16) 0.0256(6) Uani 1 1 d . . .
C10 C 0.12913(9) 0.88188(15) 0.47736(16) 0.0266(6) Uani 1 1 d . . .
C11 C 0.11509(9) 0.80190(15) 0.46370(17) 0.0282(6) Uani 1 1 d . . .
C12 C 0.14569(10) 0.73409(16) 0.49297(19) 0.0395(8) Uani 1 1 d . . .
H12A H 0.1790 0.7355 0.5241 0.047 Uiso 1 1 calc R . .
C13 C 0.11877(9) 0.66785(16) 0.46849(18) 0.0356(7) Uani 1 1 d . . .
H13A H 0.1297 0.6144 0.4788 0.043 Uiso 1 1 calc R . .
C14 C 0.07062(9) 0.69315(15) 0.42394(16) 0.0252(6) Uani 1 1 d . . .
C15 C 0.03173(9) 0.64118(14) 0.39478(15) 0.0228(6) Uani 1 1 d . . .
C16 C -0.01591(9) 0.66275(14) 0.36662(15) 0.0225(5) Uani 1 1 d . . .
C17 C -0.05432(9) 0.60777(16) 0.34388(16) 0.0287(6) Uani 1 1 d . . .
H17A H -0.0524 0.5515 0.3417 0.034 Uiso 1 1 calc R . .
C18 C -0.09385(9) 0.65075(15) 0.32607(17) 0.0332(7) Uani 1 1 d . . .
H18A H -0.1247 0.6302 0.3097 0.040 Uiso 1 1 calc R . .
C19 C -0.08044(9) 0.73322(15) 0.33658(16) 0.0277(6) Uani 1 1 d . . .
C20 C -0.11083(9) 0.79762(15) 0.32454(17) 0.0286(6) Uani 1 1 d . . .
C21 C -0.02822(9) 1.12529(15) 0.36806(16) 0.0245(6) Uani 1 1 d . . .
C22 C -0.02227(11) 1.17148(16) 0.43233(18) 0.0393(8) Uani 1 1 d . . .
H22A H -0.0069 1.1499 0.4846 0.047 Uiso 1 1 calc R . .
C23 C -0.03864(12) 1.24939(16) 0.42099(19) 0.0431(8) Uani 1 1 d . . .
H23A H -0.0343 1.2801 0.4661 0.052 Uiso 1 1 calc R . .
C24 C -0.06072(10) 1.28337(16) 0.34728(18) 0.0345(7) Uani 1 1 d . . .
C25 C -0.06630(12) 1.23714(18) 0.28373(19) 0.0526(9) Uani 1 1 d . . .
H25A H -0.0817 1.2589 0.2315 0.063 Uiso 1 1 calc R . .
C26 C -0.05004(12) 1.15932(17) 0.29379(19) 0.0467(8) Uani 1 1 d . . .
H26A H -0.0541 1.1291 0.2486 0.056 Uiso 1 1 calc R . .
C27 C -0.07844(13) 1.36808(18) 0.3365(2) 0.0577(10) Uani 1 1 d . . .
H27A H -0.0707 1.3913 0.3887 0.087 Uiso 1 1 calc R . .
H27B H -0.1128 1.3686 0.3033 0.087 Uiso 1 1 calc R . .
H27C H -0.0634 1.3993 0.3105 0.087 Uiso 1 1 calc R . .
C28 C 0.18065(9) 0.90029(15) 0.51992(17) 0.0305(7) Uani 1 1 d . . .
C29 C 0.21156(10) 0.87660(17) 0.49052(19) 0.0396(8) Uani 1 1 d . . .
H29A H 0.2002 0.8456 0.4432 0.048 Uiso 1 1 calc R . .
C30 C 0.25871(10) 0.8977(2) 0.52949(19) 0.0457(8) Uani 1 1 d . . .
H30A H 0.2792 0.8809 0.5084 0.055 Uiso 1 1 calc R . .
C31 C 0.27681(10) 0.94286(18) 0.5987(2) 0.0432(8) Uani 1 1 d . . .
C32 C 0.24632(10) 0.96513(17) 0.62880(19) 0.0420(8) Uani 1 1 d . . .
H32A H 0.2580 0.9952 0.6767 0.050 Uiso 1 1 calc R . .
C33 C 0.19928(10) 0.94440(16) 0.59048(18) 0.0362(7) Uani 1 1 d . . .
H33A H 0.1791 0.9604 0.6125 0.043 Uiso 1 1 calc R . .
C34 C 0.32846(11) 0.9668(2) 0.6395(2) 0.0661(11) Uani 1 1 d . . .
H34A H 0.3350 0.9980 0.6873 0.099 Uiso 1 1 calc R . .
H34B H 0.3355 0.9989 0.6029 0.099 Uiso 1 1 calc R . .
H34C H 0.3482 0.9189 0.6546 0.099 Uiso 1 1 calc R . .
C35 C 0.04248(9) 0.55371(14) 0.40065(16) 0.0253(6) Uani 1 1 d . . .
C36 C 0.05254(12) 0.51573(17) 0.34653(19) 0.0449(8) Uani 1 1 d . . .
H36A H 0.0529 0.5451 0.3038 0.054 Uiso 1 1 calc R . .
C37 C 0.06229(13) 0.43467(18) 0.3527(2) 0.0545(10) Uani 1 1 d . . .
H37A H 0.0698 0.4101 0.3145 0.065 Uiso 1 1 calc R . .
C38 C 0.06146(10) 0.38907(16) 0.41220(18) 0.0343(7) Uani 1 1 d . . .
C39 C 0.05073(13) 0.42743(18) 0.4654(2) 0.0551(10) Uani 1 1 d . . .
H39A H 0.0493 0.3978 0.5072 0.066 Uiso 1 1 calc R . .
C40 C 0.04184(13) 0.50829(17) 0.46021(19) 0.0499(9) Uani 1 1 d . . .
H40A H 0.0351 0.5330 0.4991 0.060 Uiso 1 1 calc R . .
C41 C 0.07205(12) 0.30050(17) 0.4196(2) 0.0528(10) Uani 1 1 d . . .
H41A H 0.0788 0.2835 0.3762 0.079 Uiso 1 1 calc R . .
H41B H 0.0447 0.2711 0.4164 0.079 Uiso 1 1 calc R . .
H41C H 0.0995 0.2897 0.4709 0.079 Uiso 1 1 calc R . .
C42 C -0.16171(9) 0.77990(16) 0.29927(19) 0.0354(7) Uani 1 1 d . . .
C43 C -0.18201(11) 0.79701(19) 0.3483(2) 0.0501(9) Uani 1 1 d . . .
H43A H -0.1633 0.8202 0.3990 0.060 Uiso 1 1 calc R . .
C44 C -0.22991(12) 0.7807(2) 0.3244(3) 0.0637(11) Uani 1 1 d . . .
H44A H -0.2432 0.7930 0.3590 0.076 Uiso 1 1 calc R . .
C45 C -0.25764(11) 0.7468(2) 0.2508(3) 0.0650(12) Uani 1 1 d . . .
C46 C -0.23762(11) 0.73017(19) 0.2008(2) 0.0610(11) Uani 1 1 d . . .
H46A H -0.2564 0.7071 0.1499 0.073 Uiso 1 1 calc R . .
C47 C -0.19023(10) 0.74713(17) 0.2246(2) 0.0459(8) Uani 1 1 d . . .
H47A H -0.1772 0.7362 0.1894 0.055 Uiso 1 1 calc R . .
C48 C -0.30952(12) 0.7273(3) 0.2252(3) 0.0974(17) Uani 1 1 d . . .
H48A H -0.3175 0.7426 0.2676 0.146 Uiso 1 1 calc R . .
H48B H -0.3147 0.6700 0.2150 0.146 Uiso 1 1 calc R . .
H48C H -0.3296 0.7568 0.1765 0.146 Uiso 1 1 calc R . .

loop_
_atom_site_aniso_label
_atom_site_aniso_U_11
_atom_site_aniso_U_22
_atom_site_aniso_U_33
_atom_site_aniso_U_23
_atom_site_aniso_U_13
_atom_site_aniso_U_12
Zr1 0.01902(13) 0.01461(12) 0.02690(14) -0.00039(12) 0.00925(10) 0.00067(11)
O1 0.063(2) 0.0255(15) 0.0321(17) 0.000 0.0219(15) 0.000
O2 0.075(2) 0.0195(14) 0.0352(17) 0.000 0.0337(16) 0.000
N1 0.0204(11) 0.0170(11) 0.0367(14) -0.0011(10) 0.0107(10) 0.0009(9)
N2 0.0201(11) 0.0186(11) 0.0289(13) -0.0011(9) 0.0083(10) 0.0003(9)
N3 0.0204(11) 0.0175(11) 0.0348(13) -0.0023(10) 0.0113(10) -0.0002(9)
N4 0.0196(11) 0.0189(11) 0.0279(12) -0.0004(9) 0.0090(10) 0.0020(9)
C1 0.0241(15) 0.0247(14) 0.0391(18) -0.0057(13) 0.0139(13) -0.0004(12)
C2 0.0226(15) 0.0292(16) 0.070(2) -0.0071(15) 0.0194(16) 0.0048(13)
C3 0.0273(16) 0.0223(15) 0.065(2) -0.0042(14) 0.0169(16) 0.0066(12)
C4 0.0226(14) 0.0203(14) 0.0382(17) -0.0029(12) 0.0114(13) 0.0036(11)
C5 0.0240(14) 0.0182(13) 0.0294(15) -0.0003(11) 0.0098(12) 0.0026(11)
C6 0.0254(14) 0.0163(13) 0.0292(15) -0.0014(11) 0.0106(12) -0.0001(11)
C7 0.0275(15) 0.0169(14) 0.0464(19) -0.0023(12) 0.0125(14) -0.0007(11)
C8 0.0271(15) 0.0206(14) 0.0487(19) -0.0044(13) 0.0115(14) -0.0028(12)
C9 0.0212(14) 0.0209(13) 0.0319(16) -0.0029(11) 0.0097(12) -0.0019(11)
C10 0.0209(14) 0.0223(14) 0.0345(17) -0.0029(12) 0.0110(13) 0.0002(11)
C11 0.0204(14) 0.0209(14) 0.0385(17) -0.0036(12) 0.0095(13) 0.0027(11)
C12 0.0201(14) 0.0243(15) 0.064(2) -0.0031(14) 0.0110(15) 0.0014(12)
C13 0.0245(14) 0.0215(15) 0.054(2) -0.0016(13) 0.0119(14) 0.0047(12)
C14 0.0217(14) 0.0174(13) 0.0350(17) 0.0011(12) 0.0118(13) 0.0032(11)
C15 0.0274(14) 0.0171(13) 0.0240(14) -0.0001(10) 0.0119(12) 0.0002(10)
C16 0.0261(13) 0.0178(13) 0.0233(14) -0.0031(11) 0.0109(11) -0.0019(11)
C17 0.0264(15) 0.0207(14) 0.0364(17) -0.0010(12) 0.0121(13) -0.0025(11)
C18 0.0245(14) 0.0219(14) 0.0498(19) -0.0026(13) 0.0140(14) -0.0046(12)
C19 0.0234(14) 0.0229(14) 0.0340(16) -0.0024(12) 0.0108(13) -0.0021(11)
C20 0.0236(14) 0.0243(15) 0.0374(17) -0.0031(12) 0.0135(13) 0.0004(11)
C21 0.0214(14) 0.0199(13) 0.0302(16) -0.0012(11) 0.0102(12) 0.0012(11)
C22 0.058(2) 0.0247(16) 0.0371(18) 0.0036(13) 0.0232(16) 0.0059(14)
C23 0.070(2) 0.0225(15) 0.045(2) -0.0070(14) 0.0332(18) 0.0029(15)
C24 0.0383(17) 0.0212(14) 0.0446(19) 0.0033(13) 0.0194(15) 0.0065(13)
C25 0.074(2) 0.0339(18) 0.038(2) 0.0100(15) 0.0161(18) 0.0230(17)
C26 0.069(2) 0.0287(16) 0.0361(18) -0.0015(15) 0.0186(17) 0.0120(17)
C27 0.075(3) 0.0279(17) 0.068(3) 0.0054(17) 0.031(2) 0.0200(17)
C28 0.0225(14) 0.0191(13) 0.0438(18) 0.0003(12) 0.0098(13) 0.0012(11)
C29 0.0264(16) 0.0393(17) 0.049(2) -0.0106(15) 0.0136(15) 0.0012(13)
C30 0.0257(16) 0.056(2) 0.054(2) -0.0081(17) 0.0175(16) -0.0009(15)
C31 0.0234(16) 0.0409(18) 0.056(2) 0.0033(16) 0.0099(16) -0.0058(13)
C32 0.0320(17) 0.0373(18) 0.045(2) -0.0093(15) 0.0079(15) -0.0059(14)
C33 0.0299(16) 0.0300(16) 0.0454(19) -0.0051(14) 0.0145(15) 0.0033(13)
C34 0.0276(18) 0.078(3) 0.078(3) -0.004(2) 0.0108(18) -0.0188(18)
C35 0.0232(14) 0.0175(13) 0.0326(16) 0.0016(11) 0.0106(13) 0.0002(11)
C36 0.074(2) 0.0245(16) 0.048(2) 0.0038(14) 0.0376(19) 0.0076(16)
C37 0.088(3) 0.0261(17) 0.073(3) -0.0030(17) 0.058(2) 0.0076(17)
C38 0.0319(16) 0.0188(14) 0.053(2) -0.0016(14) 0.0196(15) 0.0026(12)
C39 0.096(3) 0.0253(17) 0.057(2) 0.0130(16) 0.046(2) 0.0087(18)
C40 0.093(3) 0.0243(16) 0.050(2) 0.0019(15) 0.047(2) 0.0095(17)
C41 0.055(2) 0.0202(16) 0.086(3) 0.0037(17) 0.035(2) 0.0063(15)
C42 0.0206(14) 0.0213(14) 0.061(2) -0.0033(14) 0.0162(15) 0.0019(12)
C43 0.0346(18) 0.0391(19) 0.078(3) -0.0080(17) 0.0266(19) -0.0039(15)
C44 0.037(2) 0.053(2) 0.112(3) -0.003(2) 0.044(2) 0.0006(17)
C45 0.0219(17) 0.041(2) 0.122(4) -0.004(2) 0.024(2) -0.0032(15)
C46 0.0260(17) 0.040(2) 0.094(3) -0.015(2) 0.0072(19) -0.0015(15)
C47 0.0248(16) 0.0323(17) 0.070(2) -0.0077(16) 0.0129(16) 0.0028(13)
C48 0.029(2) 0.081(3) 0.170(5) 0.004(3) 0.036(3) -0.009(2)

loop_
_atom_type_symbol
_atom_type_description
_atom_type_scat_dispersion_real
_atom_type_scat_dispersion_imag
_atom_type_scat_source
C C 0.0033 0.0016 'International Tables Vol C Tables 4.2.6.8 and 6.1.1.4'
H H 0.0000 0.0000 'International Tables Vol C Tables 4.2.6.8 and 6.1.1.4'
N N 0.0061 0.0033 'International Tables Vol C Tables 4.2.6.8 and 6.1.1.4'
O O 0.0106 0.0060 'International Tables Vol C Tables 4.2.6.8 and 6.1.1.4'
Zr Zr -2.9673 0.5597 'International Tables Vol C Tables 4.2.6.8 and 6.1.1.4'

loop_
_geom_angle_atom_site_label_1
_geom_angle_atom_site_label_2
_geom_angle_atom_site_label_3
_geom_angle
_geom_angle_site_symmetry_1
_geom_angle_site_symmetry_3
_geom_angle_publ_flag
O1 Zr1 O2 78.56(8) . . ?
O1 Zr1 N3 127.83(6) . . ?
O2 Zr1 N3 88.92(6) . . ?
O1 Zr1 N1 93.46(7) . . ?
O2 Zr1 N1 130.06(6) . . ?
N3 Zr1 N1 130.35(8) . . ?
O1 Zr1 N2 84.48(7) . . ?
O2 Zr1 N2 144.90(6) . . ?
N3 Zr1 N2 77.56(7) . . ?
N1 Zr1 N2 81.08(7) . . ?
O1 Zr1 N4 142.98(6) . . ?
O2 Zr1 N4 80.74(7) . . ?
N3 Zr1 N4 81.78(7) . . ?
N1 Zr1 N4 77.03(7) . . ?
N2 Zr1 N4 127.86(7) . . ?
O1 Zr1 Zr1 39.15(6) . 2 ?
O2 Zr1 Zr1 39.41(6) . 2 ?
N3 Zr1 Zr1 112.65(6) . 2 ?
N1 Zr1 Zr1 116.98(6) . 2 ?
N2 Zr1 Zr1 117.70(5) . 2 ?
N4 Zr1 Zr1 114.42(5) . 2 ?
Zr1 O1 Zr1 101.70(12) 2 . ?
Zr1 O2 Zr1 101.19(11) 2 . ?
C1 N1 C4 105.9(2) . . ?
C1 N1 Zr1 128.80(17) . . ?
C4 N1 Zr1 121.58(17) . . ?
C6 N2 C9 106.7(2) . . ?
C6 N2 Zr1 119.57(16) . . ?
C9 N2 Zr1 126.09(16) . . ?
C11 N3 C14 106.3(2) . . ?
C11 N3 Zr1 129.48(16) . . ?
C14 N3 Zr1 122.21(16) . . ?
C19 N4 C16 106.3(2) . . ?
C19 N4 Zr1 126.68(16) . . ?
C16 N4 Zr1 120.17(15) . . ?
N1 C1 C20 125.0(2) . . ?
N1 C1 C2 109.6(2) . . ?
C20 C1 C2 125.4(2) . . ?
C3 C2 C1 107.2(2) . . ?
C2 C3 C4 108.0(2) . . ?
N1 C4 C5 125.8(2) . . ?
N1 C4 C3 109.4(2) . . ?
C5 C4 C3 124.8(2) . . ?
C6 C5 C4 126.4(2) . . ?
C6 C5 C21 118.9(2) . . ?
C4 C5 C21 114.7(2) . . ?
N2 C6 C5 125.8(2) . . ?
N2 C6 C7 109.6(2) . . ?
C5 C6 C7 124.6(2) . . ?
C8 C7 C6 107.4(2) . . ?
C7 C8 C9 107.3(2) . . ?
N2 C9 C10 125.2(2) . . ?
N2 C9 C8 108.8(2) . . ?
C10 C9 C8 125.9(2) . . ?
C9 C10 C11 124.2(2) . . ?
C9 C10 C28 117.3(2) . . ?
C11 C10 C28 118.5(2) . . ?
N3 C11 C10 125.0(2) . . ?
N3 C11 C12 109.1(2) . . ?
C10 C11 C12 125.9(2) . . ?
C13 C12 C11 108.0(2) . . ?
C12 C13 C14 107.3(2) . . ?
N3 C14 C15 126.4(2) . . ?
N3 C14 C13 109.3(2) . . ?
C15 C14 C13 124.0(2) . . ?
C14 C15 C16 126.4(2) . . ?
C14 C15 C35 116.7(2) . . ?
C16 C15 C35 116.8(2) . . ?
N4 C16 C15 125.5(2) . . ?
N4 C16 C17 109.4(2) . . ?
C15 C16 C17 124.9(2) . . ?
C18 C17 C16 107.5(2) . . ?
C17 C18 C19 107.2(2) . . ?
N4 C19 C20 124.8(2) . . ?
N4 C19 C18 109.5(2) . . ?
C20 C19 C18 125.7(2) . . ?
C19 C20 C1 124.4(2) . . ?
C19 C20 C42 117.8(2) . . ?
C1 C20 C42 117.8(2) . . ?
C26 C21 C22 117.8(2) . . ?
C26 C21 C5 120.6(2) . . ?
C22 C21 C5 121.4(2) . . ?
C21 C22 C23 120.3(3) . . ?
C24 C23 C22 122.2(3) . . ?
C23 C24 C25 117.1(3) . . ?
C23 C24 C27 121.2(3) . . ?
C25 C24 C27 121.7(3) . . ?
C24 C25 C26 121.6(3) . . ?
C21 C26 C25 121.0(3) . . ?
C29 C28 C33 117.6(3) . . ?
C29 C28 C10 122.0(3) . . ?
C33 C28 C10 120.4(2) . . ?
C30 C29 C28 120.6(3) . . ?
C29 C30 C31 121.5(3) . . ?
C32 C31 C30 117.9(3) . . ?
C32 C31 C34 121.5(3) . . ?
C30 C31 C34 120.6(3) . . ?
C33 C32 C31 121.0(3) . . ?
C32 C33 C28 121.3(3) . . ?
C36 C35 C40 117.0(3) . . ?
C36 C35 C15 121.8(2) . . ?
C40 C35 C15 121.2(2) . . ?
C35 C36 C37 121.1(3) . . ?
C38 C37 C36 122.0(3) . . ?
C39 C38 C37 116.5(3) . . ?
C39 C38 C41 121.1(3) . . ?
C37 C38 C41 122.5(3) . . ?
C38 C39 C40 121.6(3) . . ?
C35 C40 C39 121.8(3) . . ?
C43 C42 C47 118.1(3) . . ?
C43 C42 C20 121.1(3) . . ?
C47 C42 C20 120.7(3) . . ?
C42 C43 C44 121.2(3) . . ?
C45 C44 C43 120.1(4) . . ?
C44 C45 C46 119.1(3) . . ?
C44 C45 C48 120.4(4) . . ?
C46 C45 C48 120.5(4) . . ?
C45 C46 C47 120.4(3) . . ?
C46 C47 C42 121.0(3) . . ?

loop_
_geom_bond_atom_site_label_1
_geom_bond_atom_site_label_2
_geom_bond_distance
_geom_bond_site_symmetry_2
_geom_bond_publ_flag
Zr1 O1 1.9719(16) . ?
Zr1 O2 1.9791(16) . ?
Zr1 N3 2.241(2) . ?
Zr1 N1 2.246(2) . ?
Zr1 N2 2.280(2) . ?
Zr1 N4 2.280(2) . ?
Zr1 Zr1 3.0584(5) 2 ?
O1 Zr1 1.9719(16) 2 ?
O2 Zr1 1.9791(16) 2 ?
N1 C1 1.379(3) . ?
N1 C4 1.390(3) . ?
N2 C6 1.377(3) . ?
N2 C9 1.379(3) . ?
N3 C11 1.386(3) . ?
N3 C14 1.390(3) . ?
N4 C19 1.378(3) . ?
N4 C16 1.382(3) . ?
C1 C20 1.400(4) . ?
C1 C2 1.436(4) . ?
C2 C3 1.347(4) . ?
C3 C4 1.423(4) . ?
C4 C5 1.402(3) . ?
C5 C6 1.397(3) . ?
C5 C21 1.500(3) . ?
C6 C7 1.432(3) . ?
C7 C8 1.352(4) . ?
C8 C9 1.449(3) . ?
C9 C10 1.400(3) . ?
C10 C11 1.402(3) . ?
C10 C28 1.492(3) . ?
C11 C12 1.435(3) . ?
C12 C13 1.350(4) . ?
C13 C14 1.435(4) . ?
C14 C15 1.405(3) . ?
C15 C16 1.407(3) . ?
C15 C35 1.501(3) . ?
C16 C17 1.433(3) . ?
C17 C18 1.354(4) . ?
C18 C19 1.436(3) . ?
C19 C20 1.399(3) . ?
C20 C42 1.495(4) . ?
C21 C26 1.372(4) . ?
C21 C22 1.378(4) . ?
C22 C23 1.388(4) . ?
C23 C24 1.364(4) . ?
C24 C25 1.371(4) . ?
C24 C27 1.509(4) . ?
C25 C26 1.386(4) . ?
C28 C29 1.392(4) . ?
C28 C33 1.397(4) . ?
C29 C30 1.382(4) . ?
C30 C31 1.387(4) . ?
C31 C32 1.382(4) . ?
C31 C34 1.517(4) . ?
C32 C33 1.377(4) . ?
C35 C36 1.361(4) . ?
C35 C40 1.367(4) . ?
C36 C37 1.389(4) . ?
C37 C38 1.370(4) . ?
C38 C39 1.363(4) . ?
C38 C41 1.517(4) . ?
C39 C40 1.381(4) . ?
C42 C43 1.380(4) . ?
C42 C47 1.394(4) . ?
C43 C44 1.406(4) . ?
C44 C45 1.383(5) . ?
C45 C46 1.389(5) . ?
C45 C48 1.530(4) . ?
C46 C47 1.393(4) . ?
